data_7132722
loop_
_publ_author_name
'Li, Kai'
'Rajeshkumar, Thayalan'
'Zhao, Yue'
'Wang, Tianwei'
'Maron, Laurent'
'Zhu, Congqing'

_publ_section_title
;
 Temperature induced single-crystal to single-crystal transformation of
 uranium azide complexes.
;
_journal_issue 21
_journal_name_full 'Chemical communications (Cambridge, England)'
_journal_page_first 2966
_journal_page_last 2969
_journal_paper_doi 10.1039/d4cc00546e
_journal_volume 60
_journal_year 2024
_chemical_formula_moiety 'C20 H48 N10 P2 U'
_chemical_formula_sum 'C20 H48 N10 P2 U'
_chemical_formula_weight 728.65
_space_group_crystal_system monoclinic
_space_group_IT_number 15
_space_group_name_Hall '-C 2yc'
_space_group_name_H-M_alt 'C 1 2/c 1'
_atom_sites_solution_hydrogens geom
_atom_sites_solution_primary iterative
_audit_creation_date 2024-01-12
_audit_creation_method
;
Olex2 1.5
(compiled 2023.08.24 svn.re1ec1418 for OlexSys, GUI svn.r6817)
;
_audit_update_record
;
2024-01-31 deposited with the CCDC.	2024-02-15 downloaded from the CCDC.
;
_cell_angle_alpha 90
_cell_angle_beta 110.799(3)
_cell_angle_gamma 90
_cell_formula_units_Z 8
_cell_length_a 25.309(2)
_cell_length_b 10.4218(8)
_cell_length_c 25.538(2)
_cell_measurement_reflns_used 2898
_cell_measurement_temperature 343.00
_cell_measurement_theta_max 19.90
_cell_measurement_theta_min 2.18
_cell_volume 6297.1(9)
_computing_cell_refinement 'SAINT V8.40B (?, 2016)'
_computing_data_reduction 'SAINT V8.40B (?, 2016)'
_computing_molecular_graphics 'Olex2 1.5 (Dolomanov et al., 2009)'
_computing_publication_material 'Olex2 1.5 (Dolomanov et al., 2009)'
_computing_structure_refinement 'olex2.refine 1.5 (Bourhis et al., 2015)'
_computing_structure_solution 'olex2.solve 1.5 (Bourhis et al., 2015)'
_diffrn_ambient_temperature 343.00
_diffrn_measured_fraction_theta_full 0.999
_diffrn_measured_fraction_theta_max 0.999
_diffrn_measurement_device_type 'Bruker APEX-II CCD'
_diffrn_measurement_method '\f and \w scans'
_diffrn_radiation_type MoK\a
_diffrn_radiation_wavelength 0.71073
_diffrn_reflns_av_R_equivalents 0.0961
_diffrn_reflns_av_unetI/netI 0.1070
_diffrn_reflns_Laue_measured_fraction_full 0.999
_diffrn_reflns_Laue_measured_fraction_max 0.999
_diffrn_reflns_limit_h_max 26
_diffrn_reflns_limit_h_min -30
_diffrn_reflns_limit_k_max 12
_diffrn_reflns_limit_k_min -12
_diffrn_reflns_limit_l_max 30
_diffrn_reflns_limit_l_min -30
_diffrn_reflns_number 18716
_diffrn_reflns_point_group_measured_fraction_full 0.999
_diffrn_reflns_point_group_measured_fraction_max 0.999
_diffrn_reflns_theta_full 25.027
_diffrn_reflns_theta_max 25.027
_diffrn_reflns_theta_min 2.135
_diffrn_source_current 40.0
_diffrn_source_power 1.8
_diffrn_source_voltage 45.0
_diffrn_standards_number 0
_exptl_absorpt_coefficient_mu 5.282
_exptl_absorpt_correction_T_max 0.2616
_exptl_absorpt_correction_T_min 0.1822
_exptl_absorpt_correction_type none
_exptl_absorpt_process_details
;
SADABS-2016/2 (Bruker,2016/2) was used for absorption correction.
wR2(int) was 0.1098 before and 0.0611 after correction.
The Ratio of minimum to maximum transmission is 0.6965.
The \l/2 correction factor is Not present.
;
_exptl_crystal_density_diffrn 1.537
_exptl_crystal_description block
_exptl_crystal_F_000 2880
_exptl_crystal_size_max 0.13
_exptl_crystal_size_mid 0.12
_exptl_crystal_size_min 0.1
_refine_diff_density_max 0.700
_refine_diff_density_min -0.907
_refine_diff_density_rms 0.144
_refine_ls_extinction_method none
_refine_ls_goodness_of_fit_ref 1.055
_refine_ls_hydrogen_treatment constr
_refine_ls_matrix_type full
_refine_ls_number_parameters 370
_refine_ls_number_reflns 5563
_refine_ls_number_restraints 462
_refine_ls_restrained_S_all 1.024
_refine_ls_R_factor_all 0.1613
_refine_ls_R_factor_gt 0.0729
_refine_ls_shift/su_max 0.001
_refine_ls_shift/su_mean 0.000
_refine_ls_structure_factor_coef Fsqd
_refine_ls_weighting_details 'w=1/[\s^2^(Fo^2^)+116.4216P] where P=(Fo^2^+2Fc^2^)/3'
_refine_ls_weighting_scheme calc
_refine_ls_wR_factor_gt 0.0991
_refine_ls_wR_factor_ref 0.1281
_reflns_Friedel_coverage 0.000
_reflns_number_gt 3031
_reflns_number_total 5563
_reflns_threshold_expression 'I > 2\s(I)'
_cod_data_source_file d4cc00546e2.cif
_cod_data_source_block lk2023122604_0m
_cod_depositor_comments 'Adding full bibliography for 7132717--7132729.cif.'
_cod_original_cell_volume 6297.0(9)
_cod_database_code 7132722
_shelx_shelxl_version_number 2018/3
_shelx_space_group_comment
;
The symmetry employed for this shelxl refinement is uniquely defined
by the following loop, which should always be used as a source of
symmetry information in preference to the above space-group names.
They are only intended as comments.
;
_shelx_estimated_absorpt_t_max 0.620
_shelx_estimated_absorpt_t_min 0.547
_olex2_refinement_description
;
1. Fixed Uiso
 At 1.2 times of:
  All C(H) groups, All C(H,H) groups
 At 1.5 times of:
  All C(H,H,H) groups
2. Restrained distances
 C17-C15 \\sim C17A-C15A \\sim C16-C15 \\sim C16A-C15A
 with sigma of 0.02
 C9A-C8A \\sim C9-C8 \\sim C8A-C10A \\sim C8-C10
 with sigma of 0.02
3. Uiso/Uaniso restraints and constraints
C1 \\sim C2 \\sim C3 \\sim C4 \\sim C5 \\sim C6 \\sim C7 \\sim C11 \\sim C12
\\sim C13 \\sim C14 \\sim C18 \\sim C19 \\sim C20 \\sim C8 \\sim C9 \\sim C10
\\sim C15 \\sim C16 \\sim C17 \\sim C8A \\sim C9A \\sim C10A \\sim C15A \\sim
C16A \\sim C17A: within 3.8A with sigma of 0.02 and sigma for terminal atoms of
0.04 within 3.8A
4. Others
 Sof(C8A)=Sof(H8A)=Sof(C9A)=Sof(H9AA)=Sof(H9AB)=Sof(H9AC)=Sof(C10A)=Sof(H10D)=
 Sof(H10E)=Sof(H10F)=Sof(C15A)=Sof(H15A)=Sof(C16A)=Sof(H16D)=Sof(H16E)=
 Sof(H16F)=Sof(C17A)=Sof(H17D)=Sof(H17E)=Sof(H17F)=1-FVAR(1)
 Sof(C8)=Sof(H8)=Sof(C9)=Sof(H9A)=Sof(H9B)=Sof(H9C)=Sof(C10)=Sof(H10A)=
 Sof(H10B)=Sof(H10C)=Sof(C15)=Sof(H15)=Sof(C16)=Sof(H16A)=Sof(H16B)=Sof(H16C)=
 Sof(C17)=Sof(H17A)=Sof(H17B)=Sof(H17C)=FVAR(1)
5.a Ternary CH refined with riding coordinates:
 C5(H5), C18(H18), C8(H8), C15(H15), C8A(H8A), C15A(H15A)
5.b Secondary CH2 refined with riding coordinates:
 C3(H3A,H3B), C4(H4A,H4B), C13(H13A,H13B), C14(H14A,H14B)
5.c Idealised Me refined as rotating group:
 C1(H1A,H1B,H1C), C2(H2A,H2B,H2C), C6(H6A,H6B,H6C), C7(H7A,H7B,H7C), C11(H11A,
 H11B,H11C), C12(H12A,H12B,H12C), C19(H19A,H19B,H19C), C20(H20A,H20B,H20C),
 C9(H9A,H9B,H9C), C10(H10A,H10B,H10C), C16(H16A,H16B,H16C), C17(H17A,H17B,H17C),
  C9A(H9AA,H9AB,H9AC), C10A(H10D,H10E,H10F), C16A(H16D,H16E,H16F), C17A(H17D,
 H17E,H17F)
;
_olex2_submission_special_instructions 'No special instructions were received'

loop_
_space_group_symop_operation_xyz
'x, y, z'
'-x, y, -z+1/2'
'x+1/2, y+1/2, z'
'-x+1/2, y+1/2, -z+1/2'
'-x, -y, -z'
'x, -y, z-1/2'
'-x+1/2, -y+1/2, -z'
'x+1/2, -y+1/2, z-1/2'

loop_
_atom_site_label
_atom_site_type_symbol
_atom_site_fract_x
_atom_site_fract_y
_atom_site_fract_z
_atom_site_U_iso_or_equiv
_atom_site_adp_type
_atom_site_occupancy
_atom_site_site_symmetry_order
_atom_site_calc_flag
_atom_site_refinement_flags_posn
_atom_site_refinement_flags_adp
_atom_site_refinement_flags_occupancy
_atom_site_disorder_assembly
_atom_site_disorder_group
U1 U 0.60995(2) 0.48498(5) 0.36115(2) 0.06248(19) Uani 1 1 d . . . . .
C1 C 0.6346(7) 0.1346(15) 0.3460(8) 0.125(6) Uani 1 1 d . U . . .
H1A H 0.639158 0.111021 0.383708 0.188 Uiso 1 1 calc R U . . .
H1B H 0.650561 0.069193 0.329710 0.188 Uiso 1 1 calc R U . . .
H1C H 0.595057 0.143647 0.324351 0.188 Uiso 1 1 calc R U . . .
P1 P 0.6703(2) 0.6584(5) 0.30854(18) 0.0882(14) Uani 1 1 d . . . . .
N1 N 0.6905(5) 0.4862(12) 0.4406(5) 0.082(4) Uani 1 1 d . . . . .
P2 P 0.55478(19) 0.3097(4) 0.4198(2) 0.0846(14) Uani 1 1 d . . . . .
N2 N 0.7315(6) 0.4970(13) 0.4793(6) 0.100(4) Uani 1 1 d . . . . .
C2 C 0.7205(7) 0.2486(16) 0.3881(8) 0.133(7) Uani 1 1 d . U . . .
H2A H 0.741441 0.324728 0.387122 0.199 Uiso 1 1 calc R U . . .
H2B H 0.739276 0.175160 0.380144 0.199 Uiso 1 1 calc R U . . .
H2C H 0.718143 0.239416 0.424643 0.199 Uiso 1 1 calc R U . . .
C3 C 0.6667(9) 0.2754(18) 0.2904(8) 0.129(6) Uani 1 1 d . U . . .
H3A H 0.629198 0.265505 0.262464 0.155 Uiso 1 1 calc R U . . .
H3B H 0.690687 0.209226 0.284001 0.155 Uiso 1 1 calc R U . . .
N3 N 0.7715(7) 0.5031(19) 0.5175(7) 0.196(10) Uani 1 1 d . . . . .
C4 C 0.6902(8) 0.4075(17) 0.2837(8) 0.122(5) Uani 1 1 d . U . . .
H4A H 0.730722 0.409811 0.303352 0.147 Uiso 1 1 calc R U . . .
H4B H 0.682473 0.425319 0.244397 0.147 Uiso 1 1 calc R U . . .
N4 N 0.6638(5) 0.2582(12) 0.3464(6) 0.086(4) Uani 1 1 d . . . . .
N5 N 0.6626(5) 0.5019(11) 0.3070(4) 0.083(4) Uani 1 1 d . . . . .
C5 C 0.7477(9) 0.7015(19) 0.3311(9) 0.129(5) Uani 1 1 d . U . . .
H5 H 0.762048 0.676821 0.301603 0.155 Uiso 1 1 calc R U . . .
C6 C 0.7783(9) 0.635(2) 0.3809(10) 0.181(9) Uani 1 1 d . U . . .
H6A H 0.785216 0.691914 0.412345 0.272 Uiso 1 1 calc R U . . .
H6B H 0.813685 0.606714 0.379192 0.272 Uiso 1 1 calc R U . . .
H6C H 0.756813 0.562773 0.385075 0.272 Uiso 1 1 calc R U . . .
N6 N 0.5936(5) 0.7133(11) 0.4150(5) 0.074(3) Uani 1 1 d . . . . .
C7 C 0.7537(8) 0.846(2) 0.3401(9) 0.171(7) Uani 1 1 d . U . . .
H7A H 0.725083 0.889297 0.309995 0.257 Uiso 1 1 calc R U . . .
H7B H 0.790377 0.872946 0.341005 0.257 Uiso 1 1 calc R U . . .
H7C H 0.749589 0.867976 0.374985 0.257 Uiso 1 1 calc R U . . .
N7 N 0.5550(5) 0.4664(11) 0.4136(4) 0.075(3) Uani 1 1 d . . . . .
N8 N 0.5342(5) 0.6229(12) 0.2957(5) 0.097(5) Uani 1 1 d . . . . .
N9 N 0.500000 0.6209(13) 0.250000 0.054(4) Uani 1 2 d S T P . .
N10 N 0.5432(6) 0.3472(12) 0.2850(6) 0.099(5) Uani 1 1 d . . . . .
N11 N 0.500000 0.3486(15) 0.250000 0.072(5) Uani 1 2 d S T P . .
C11 C 0.5932(8) 0.8345(15) 0.3861(7) 0.127(6) Uani 1 1 d . U . . .
H11A H 0.631089 0.855695 0.388925 0.190 Uiso 1 1 calc R U . . .
H11B H 0.578593 0.901334 0.402946 0.190 Uiso 1 1 calc R U . . .
H11C H 0.569830 0.826205 0.347305 0.190 Uiso 1 1 calc R U . . .
C12 C 0.6354(8) 0.7243(16) 0.4719(7) 0.129(7) Uani 1 1 d . U . . .
H12A H 0.635656 0.646657 0.492237 0.193 Uiso 1 1 calc R U . . .
H12B H 0.625761 0.795314 0.490727 0.193 Uiso 1 1 calc R U . . .
H12C H 0.672202 0.738094 0.470032 0.193 Uiso 1 1 calc R U . . .
C13 C 0.5378(8) 0.6951(16) 0.4179(8) 0.111(5) Uani 1 1 d . U . . .
H13A H 0.509439 0.704430 0.380775 0.134 Uiso 1 1 calc R U . . .
H13B H 0.531039 0.760573 0.441783 0.134 Uiso 1 1 calc R U . . .
C14 C 0.5324(8) 0.5639(16) 0.4409(7) 0.113(4) Uani 1 1 d . U . . .
H14A H 0.552960 0.562246 0.480944 0.136 Uiso 1 1 calc R U . . .
H14B H 0.492977 0.545901 0.434283 0.136 Uiso 1 1 calc R U . . .
C18 C 0.5756(8) 0.2696(17) 0.4958(8) 0.113(5) Uani 1 1 d . U . . .
H18 H 0.547713 0.307412 0.509869 0.135 Uiso 1 1 calc R U . . .
C19 C 0.6324(8) 0.3275(19) 0.5275(7) 0.146(7) Uani 1 1 d . U . . .
H19A H 0.660196 0.291409 0.514127 0.219 Uiso 1 1 calc R U . . .
H19B H 0.642634 0.309351 0.566683 0.219 Uiso 1 1 calc R U . . .
H19C H 0.630748 0.418698 0.521810 0.219 Uiso 1 1 calc R U . . .
C20 C 0.5772(8) 0.1290(18) 0.5054(8) 0.151(7) Uani 1 1 d . U . . .
H20A H 0.539259 0.096502 0.494267 0.226 Uiso 1 1 calc R U . . .
H20B H 0.596676 0.111512 0.544491 0.226 Uiso 1 1 calc R U . . .
H20C H 0.596569 0.088002 0.483822 0.226 Uiso 1 1 calc R U . . .
C8 C 0.6513(18) 0.731(3) 0.2377(18) 0.125(7) Uani 0.520(14) 1 d D U P A 1
H8 H 0.683454 0.769194 0.230529 0.150 Uiso 0.520(14) 1 calc R U P A 1
C9 C 0.6183(18) 0.629(3) 0.1929(16) 0.143(10) Uani 0.520(14) 1 d D U P A 1
H9A H 0.644603 0.577779 0.182645 0.215 Uiso 0.520(14) 1 calc R U P A 1
H9B H 0.593097 0.671854 0.160353 0.215 Uiso 0.520(14) 1 calc R U P A 1
H9C H 0.596833 0.574550 0.208353 0.215 Uiso 0.520(14) 1 calc R U P A 1
C10 C 0.5998(15) 0.828(3) 0.2287(18) 0.128(10) Uani 0.520(14) 1 d D U P A 1
H10A H 0.583533 0.813583 0.256872 0.191 Uiso 0.520(14) 1 calc R U P A 1
H10B H 0.571643 0.815098 0.192301 0.191 Uiso 0.520(14) 1 calc R U P A 1
H10C H 0.613443 0.915105 0.231565 0.191 Uiso 0.520(14) 1 calc R U P A 1
C15 C 0.4815(17) 0.253(3) 0.4037(17) 0.113(7) Uani 0.520(14) 1 d D U P A 1
H15 H 0.474625 0.255027 0.439126 0.136 Uiso 0.520(14) 1 calc R U P A 1
C16 C 0.472(2) 0.119(3) 0.3835(18) 0.140(10) Uani 0.520(14) 1 d D U P A 1
H16A H 0.473817 0.114347 0.346491 0.210 Uiso 0.520(14) 1 calc R U P A 1
H16B H 0.436197 0.089820 0.382783 0.210 Uiso 0.520(14) 1 calc R U P A 1
H16C H 0.501509 0.065228 0.408278 0.210 Uiso 0.520(14) 1 calc R U P A 1
C17 C 0.4400(15) 0.343(3) 0.3653(16) 0.125(9) Uani 0.520(14) 1 d D U P A 1
H17A H 0.415073 0.296075 0.333827 0.187 Uiso 0.520(14) 1 calc R U P A 1
H17B H 0.459743 0.406970 0.352280 0.187 Uiso 0.520(14) 1 calc R U P A 1
H17C H 0.418456 0.383703 0.384814 0.187 Uiso 0.520(14) 1 calc R U P A 1
C8A C 0.625(2) 0.707(3) 0.230(2) 0.127(7) Uani 0.480(14) 1 d D U P A 2
H8A H 0.585573 0.677358 0.213848 0.153 Uiso 0.480(14) 1 calc R U P A 2
C9A C 0.6654(17) 0.693(4) 0.1965(17) 0.123(9) Uani 0.480(14) 1 d D U P A 2
H9AA H 0.689107 0.767967 0.202401 0.185 Uiso 0.480(14) 1 calc R U P A 2
H9AB H 0.643513 0.685145 0.157345 0.185 Uiso 0.480(14) 1 calc R U P A 2
H9AC H 0.688579 0.618486 0.209052 0.185 Uiso 0.480(14) 1 calc R U P A 2
C10A C 0.638(2) 0.857(3) 0.229(2) 0.149(10) Uani 0.480(14) 1 d D U P A 2
H10D H 0.613601 0.904625 0.243739 0.223 Uiso 0.480(14) 1 calc R U P A 2
H10E H 0.631709 0.883054 0.191722 0.223 Uiso 0.480(14) 1 calc R U P A 2
H10F H 0.676681 0.872631 0.252429 0.223 Uiso 0.480(14) 1 calc R U P A 2
C15A C 0.478(2) 0.259(4) 0.372(2) 0.117(7) Uani 0.480(14) 1 d D U P A 2
H15A H 0.464391 0.321770 0.341708 0.140 Uiso 0.480(14) 1 calc R U P A 2
C16A C 0.475(2) 0.131(4) 0.3457(17) 0.119(10) Uani 0.480(14) 1 d D U P A 2
H16D H 0.491383 0.136036 0.316925 0.178 Uiso 0.480(14) 1 calc R U P A 2
H16E H 0.436608 0.103551 0.329545 0.178 Uiso 0.480(14) 1 calc R U P A 2
H16F H 0.496200 0.069923 0.373579 0.178 Uiso 0.480(14) 1 calc R U P A 2
C17A C 0.4414(19) 0.271(4) 0.4065(18) 0.135(9) Uani 0.480(14) 1 d D U P A 2
H17D H 0.453137 0.208972 0.436371 0.202 Uiso 0.480(14) 1 calc R U P A 2
H17E H 0.402759 0.254795 0.383427 0.202 Uiso 0.480(14) 1 calc R U P A 2
H17F H 0.444863 0.355489 0.421868 0.202 Uiso 0.480(14) 1 calc R U P A 2

loop_
_atom_site_aniso_label
_atom_site_aniso_U_11
_atom_site_aniso_U_22
_atom_site_aniso_U_33
_atom_site_aniso_U_23
_atom_site_aniso_U_13
_atom_site_aniso_U_12
U1 0.0538(3) 0.0744(4) 0.0524(3) -0.0038(3) 0.0104(2) 0.0017(3)
C1 0.134(14) 0.076(11) 0.162(15) -0.015(11) 0.046(12) 0.016(11)
P1 0.090(4) 0.105(4) 0.067(3) 0.008(2) 0.025(3) 0.003(3)
N1 0.068(8) 0.108(10) 0.061(7) -0.002(8) 0.011(6) -0.013(8)
P2 0.066(3) 0.082(3) 0.107(4) -0.005(3) 0.032(3) -0.003(2)
N2 0.081(9) 0.107(11) 0.084(9) 0.027(9) -0.004(8) -0.015(10)
C2 0.105(13) 0.101(12) 0.162(15) -0.017(11) 0.010(12) 0.048(10)
C3 0.146(14) 0.124(12) 0.132(13) -0.019(11) 0.068(11) 0.031(11)
N3 0.143(15) 0.22(2) 0.123(13) 0.056(14) -0.082(12) -0.057(15)
C4 0.138(10) 0.108(9) 0.138(10) 0.006(9) 0.071(9) 0.009(9)
N4 0.071(9) 0.088(10) 0.089(10) 0.005(8) 0.015(8) 0.021(7)
N5 0.101(9) 0.075(9) 0.076(8) -0.003(7) 0.033(7) 0.016(8)
C5 0.138(11) 0.111(10) 0.149(11) 0.017(10) 0.064(10) -0.014(9)
C6 0.128(16) 0.187(17) 0.203(18) 0.048(15) 0.026(15) -0.046(14)
N6 0.078(9) 0.072(9) 0.074(9) -0.011(7) 0.032(8) -0.009(7)
C7 0.146(14) 0.153(14) 0.216(16) -0.006(14) 0.065(13) -0.038(13)
N7 0.075(8) 0.083(9) 0.077(8) -0.017(7) 0.040(7) -0.002(7)
N8 0.080(11) 0.110(11) 0.073(10) 0.008(8) -0.008(8) 0.029(8)
N9 0.053(12) 0.053(10) 0.060(12) 0.000 0.023(10) 0.000
N10 0.084(12) 0.094(10) 0.084(11) -0.020(8) -0.014(8) 0.015(8)
N11 0.086(17) 0.065(12) 0.065(14) 0.000 0.026(12) 0.000
C11 0.182(16) 0.077(11) 0.122(13) -0.016(10) 0.054(12) 0.001(11)
C12 0.141(15) 0.114(13) 0.114(13) -0.036(11) 0.023(12) 0.015(11)
C13 0.138(13) 0.103(11) 0.121(12) -0.024(10) 0.080(10) -0.003(10)
C14 0.129(9) 0.105(9) 0.129(10) -0.005(8) 0.075(8) -0.010(8)
C18 0.131(11) 0.105(9) 0.123(10) 0.005(9) 0.070(9) -0.009(9)
C19 0.161(16) 0.174(16) 0.103(13) 0.020(12) 0.047(13) -0.014(14)
C20 0.184(14) 0.127(13) 0.141(13) 0.030(11) 0.057(12) -0.007(12)
C8 0.140(13) 0.106(12) 0.144(12) 0.011(11) 0.070(12) -0.008(11)
C9 0.159(18) 0.132(17) 0.140(17) 0.010(16) 0.054(16) -0.009(16)
C10 0.135(19) 0.108(17) 0.143(18) 0.036(16) 0.053(18) -0.019(16)
C15 0.126(12) 0.105(11) 0.128(13) 0.002(11) 0.068(12) -0.012(11)
C16 0.144(16) 0.115(15) 0.153(17) 0.000(16) 0.043(16) -0.015(14)
C17 0.124(17) 0.109(16) 0.136(17) 0.005(15) 0.041(15) -0.015(15)
C8A 0.144(13) 0.106(12) 0.145(12) 0.008(11) 0.067(12) -0.005(12)
C9A 0.140(17) 0.109(15) 0.136(16) 0.015(15) 0.070(15) -0.013(14)
C10A 0.165(18) 0.127(16) 0.156(16) 0.025(16) 0.061(17) -0.010(16)
C15A 0.130(12) 0.106(11) 0.131(13) 0.000(12) 0.065(12) -0.013(11)
C16A 0.126(17) 0.107(17) 0.131(19) -0.003(17) 0.055(17) -0.024(16)
C17A 0.140(16) 0.126(15) 0.144(16) -0.002(14) 0.056(15) -0.018(15)

loop_
_atom_type_symbol
_atom_type_description
_atom_type_scat_dispersion_real
_atom_type_scat_dispersion_imag
_atom_type_scat_source
C C 0.0033 0.0016 'International Tables Vol C Tables 4.2.6.8 and 6.1.1.4'
H H 0.0000 0.0000 'International Tables Vol C Tables 4.2.6.8 and 6.1.1.4'
N N 0.0061 0.0033 'International Tables Vol C Tables 4.2.6.8 and 6.1.1.4'
P P 0.1023 0.0942 'International Tables Vol C Tables 4.2.6.8 and 6.1.1.4'
U U -9.6767 9.6646 'International Tables Vol C Tables 4.2.6.8 and 6.1.1.4'

loop_
_geom_angle_atom_site_label_1
_geom_angle_atom_site_label_2
_geom_angle_atom_site_label_3
_geom_angle
_geom_angle_site_symmetry_1
_geom_angle_site_symmetry_3
_geom_angle_publ_flag
P1 U1 P2 176.88(12) . . ?
N1 U1 P1 87.6(3) . . ?
N1 U1 P2 89.2(3) . . ?
N1 U1 N4 78.7(4) . . ?
N1 U1 N6 78.8(4) . . ?
N1 U1 N8 144.3(4) . . ?
N1 U1 N10 145.2(4) . . ?
N4 U1 P1 95.7(3) . . ?
N4 U1 P2 83.6(3) . . ?
N4 U1 N6 157.5(4) . . ?
N5 U1 P1 33.0(3) . . ?
N5 U1 N1 90.5(4) . . ?
N5 U1 P2 147.0(3) . . ?
N5 U1 N4 64.0(4) . . ?
N5 U1 N6 116.9(4) . . ?
N5 U1 N7 178.5(4) . . ?
N5 U1 N8 91.5(4) . . ?
N5 U1 N10 87.2(5) . . ?
N6 U1 P1 84.1(3) . . ?
N6 U1 P2 95.4(3) . . ?
N7 U1 P1 147.5(3) . . ?
N7 U1 N1 90.9(4) . . ?
N7 U1 P2 32.6(3) . . ?
N7 U1 N4 115.9(4) . . ?
N7 U1 N6 63.8(4) . . ?
N7 U1 N8 87.6(5) . . ?
N7 U1 N10 91.4(5) . . ?
N8 U1 P1 75.2(4) . . ?
N8 U1 P2 107.5(4) . . ?
N8 U1 N4 133.2(4) . . ?
N8 U1 N6 68.6(4) . . ?
N8 U1 N10 70.6(4) . . ?
N10 U1 P1 107.9(4) . . ?
N10 U1 P2 74.7(4) . . ?
N10 U1 N4 69.1(4) . . ?
N10 U1 N6 132.4(4) . . ?
H1A C1 H1B 109.5 . . ?
H1A C1 H1C 109.5 . . ?
H1B C1 H1C 109.5 . . ?
N4 C1 H1A 109.5 . . ?
N4 C1 H1B 109.5 . . ?
N4 C1 H1C 109.5 . . ?
N5 P1 U1 48.1(4) . . ?
N5 P1 C5 110.2(8) . . ?
N5 P1 C8 113.1(11) . . ?
N5 P1 C8A 102.1(12) . . ?
C5 P1 U1 130.5(6) . . ?
C5 P1 C8A 114.6(15) . . ?
C8 P1 U1 133.5(14) . . ?
C8 P1 C5 94.7(15) . . ?
C8A P1 U1 113.6(13) . . ?
N2 N1 U1 174.4(12) . . ?
N7 P2 U1 47.8(4) . . ?
N7 P2 C18 108.2(7) . . ?
N7 P2 C15 109.5(11) . . ?
N7 P2 C15A 104.2(14) . . ?
C18 P2 U1 130.2(6) . . ?
C18 P2 C15A 115.8(14) . . ?
C15 P2 U1 133.7(12) . . ?
C15 P2 C18 92.9(15) . . ?
C15A P2 U1 112.8(13) . . ?
N3 N2 N1 177.6(19) . . ?
H2A C2 H2B 109.5 . . ?
H2A C2 H2C 109.5 . . ?
H2B C2 H2C 109.5 . . ?
N4 C2 H2A 109.5 . . ?
N4 C2 H2B 109.5 . . ?
N4 C2 H2C 109.5 . . ?
H3A C3 H3B 107.9 . . ?
C4 C3 H3A 109.2 . . ?
C4 C3 H3B 109.2 . . ?
N4 C3 H3A 109.2 . . ?
N4 C3 H3B 109.2 . . ?
N4 C3 C4 112.0(16) . . ?
C3 C4 H4A 110.2 . . ?
C3 C4 H4B 110.2 . . ?
H4A C4 H4B 108.5 . . ?
N5 C4 C3 107.6(15) . . ?
N5 C4 H4A 110.2 . . ?
N5 C4 H4B 110.2 . . ?
C1 N4 U1 117.7(10) . . ?
C2 N4 U1 110.9(9) . . ?
C2 N4 C1 107.7(13) . . ?
C2 N4 C3 110.1(15) . . ?
C3 N4 U1 102.8(10) . . ?
C3 N4 C1 107.3(14) . . ?
P1 N5 U1 98.9(6) . . ?
C4 N5 U1 132.6(11) . . ?
C4 N5 P1 127.9(12) . . ?
P1 C5 H5 109.3 . . ?
C6 C5 P1 109.7(15) . . ?
C6 C5 H5 109.3 . . ?
C6 C5 C7 111(2) . . ?
C7 C5 P1 108.6(15) . . ?
C7 C5 H5 109.3 . . ?
C5 C6 H6A 109.5 . . ?
C5 C6 H6B 109.5 . . ?
C5 C6 H6C 109.5 . . ?
H6A C6 H6B 109.5 . . ?
H6A C6 H6C 109.5 . . ?
H6B C6 H6C 109.5 . . ?
C11 N6 U1 117.0(9) . . ?
C11 N6 C12 107.8(13) . . ?
C12 N6 U1 111.4(9) . . ?
C13 N6 U1 103.1(9) . . ?
C13 N6 C11 107.9(13) . . ?
C13 N6 C12 109.4(14) . . ?
C5 C7 H7A 109.5 . . ?
C5 C7 H7B 109.5 . . ?
C5 C7 H7C 109.5 . . ?
H7A C7 H7B 109.5 . . ?
H7A C7 H7C 109.5 . . ?
H7B C7 H7C 109.5 . . ?
P2 N7 U1 99.6(5) . . ?
C14 N7 U1 130.7(10) . . ?
C14 N7 P2 129.2(10) . . ?
N9 N8 U1 140.3(11) . . ?
N8 N9 N8 178.0(19) 2_655 . ?
N11 N10 U1 142.1(12) . . ?
N10 N11 N10 178(2) . 2_655 ?
N6 C11 H11A 109.5 . . ?
N6 C11 H11B 109.5 . . ?
N6 C11 H11C 109.5 . . ?
H11A C11 H11B 109.5 . . ?
H11A C11 H11C 109.5 . . ?
H11B C11 H11C 109.5 . . ?
N6 C12 H12A 109.5 . . ?
N6 C12 H12B 109.5 . . ?
N6 C12 H12C 109.5 . . ?
H12A C12 H12B 109.5 . . ?
H12A C12 H12C 109.5 . . ?
H12B C12 H12C 109.5 . . ?
N6 C13 H13A 109.4 . . ?
N6 C13 H13B 109.4 . . ?
N6 C13 C14 111.2(15) . . ?
H13A C13 H13B 108.0 . . ?
C14 C13 H13A 109.4 . . ?
C14 C13 H13B 109.4 . . ?
N7 C14 C13 109.9(14) . . ?
N7 C14 H14A 109.7 . . ?
N7 C14 H14B 109.7 . . ?
C13 C14 H14A 109.7 . . ?
C13 C14 H14B 109.7 . . ?
H14A C14 H14B 108.2 . . ?
P2 C18 H18 108.5 . . ?
C19 C18 P2 109.3(13) . . ?
C19 C18 H18 108.5 . . ?
C20 C18 P2 112.0(14) . . ?
C20 C18 H18 108.5 . . ?
C20 C18 C19 110.0(17) . . ?
C18 C19 H19A 109.5 . . ?
C18 C19 H19B 109.5 . . ?
C18 C19 H19C 109.5 . . ?
H19A C19 H19B 109.5 . . ?
H19A C19 H19C 109.5 . . ?
H19B C19 H19C 109.5 . . ?
C18 C20 H20A 109.5 . . ?
C18 C20 H20B 109.5 . . ?
C18 C20 H20C 109.5 . . ?
H20A C20 H20B 109.5 . . ?
H20A C20 H20C 109.5 . . ?
H20B C20 H20C 109.5 . . ?
P1 C8 H8 113.7 . . ?
C9 C8 P1 109(3) . . ?
C9 C8 H8 113.7 . . ?
C9 C8 C10 97(3) . . ?
C10 C8 P1 108(3) . . ?
C10 C8 H8 113.7 . . ?
C8 C9 H9A 109.5 . . ?
C8 C9 H9B 109.5 . . ?
C8 C9 H9C 109.5 . . ?
H9A C9 H9B 109.5 . . ?
H9A C9 H9C 109.5 . . ?
H9B C9 H9C 109.5 . . ?
C8 C10 H10A 109.5 . . ?
C8 C10 H10B 109.5 . . ?
C8 C10 H10C 109.5 . . ?
H10A C10 H10B 109.5 . . ?
H10A C10 H10C 109.5 . . ?
H10B C10 H10C 109.5 . . ?
P2 C15 H15 106.4 . . ?
C16 C15 P2 113(3) . . ?
C16 C15 H15 106.4 . . ?
C16 C15 C17 112(3) . . ?
C17 C15 P2 111(3) . . ?
C17 C15 H15 106.4 . . ?
C15 C16 H16A 109.5 . . ?
C15 C16 H16B 109.5 . . ?
C15 C16 H16C 109.5 . . ?
H16A C16 H16B 109.5 . . ?
H16A C16 H16C 109.5 . . ?
H16B C16 H16C 109.5 . . ?
C15 C17 H17A 109.5 . . ?
C15 C17 H17B 109.5 . . ?
C15 C17 H17C 109.5 . . ?
H17A C17 H17B 109.5 . . ?
H17A C17 H17C 109.5 . . ?
H17B C17 H17C 109.5 . . ?
P1 C8A H8A 119.4 . . ?
C9A C8A P1 106(3) . . ?
C9A C8A H8A 119.4 . . ?
C9A C8A C10A 84(3) . . ?
C10A C8A P1 102(3) . . ?
C10A C8A H8A 119.4 . . ?
C8A C9A H9AA 109.5 . . ?
C8A C9A H9AB 109.5 . . ?
C8A C9A H9AC 109.5 . . ?
H9AA C9A H9AB 109.5 . . ?
H9AA C9A H9AC 109.5 . . ?
H9AB C9A H9AC 109.5 . . ?
C8A C10A H10D 109.5 . . ?
C8A C10A H10E 109.5 . . ?
C8A C10A H10F 109.5 . . ?
H10D C10A H10E 109.5 . . ?
H10D C10A H10F 109.5 . . ?
H10E C10A H10F 109.5 . . ?
P2 C15A H15A 107.3 . . ?
C16A C15A P2 113(3) . . ?
C16A C15A H15A 107.3 . . ?
C16A C15A C17A 114(4) . . ?
C17A C15A P2 107(3) . . ?
C17A C15A H15A 107.3 . . ?
C15A C16A H16D 109.5 . . ?
C15A C16A H16E 109.5 . . ?
C15A C16A H16F 109.5 . . ?
H16D C16A H16E 109.5 . . ?
H16D C16A H16F 109.5 . . ?
H16E C16A H16F 109.5 . . ?
C15A C17A H17D 109.5 . . ?
C15A C17A H17E 109.5 . . ?
C15A C17A H17F 109.5 . . ?
H17D C17A H17E 109.5 . . ?
H17D C17A H17F 109.5 . . ?
H17E C17A H17F 109.5 . . ?

loop_
_geom_bond_atom_site_label_1
_geom_bond_atom_site_label_2
_geom_bond_distance
_geom_bond_site_symmetry_2
_geom_bond_publ_flag
U1 P1 2.977(5) . ?
U1 N1 2.310(11) . ?
U1 P2 3.003(5) . ?
U1 N4 2.819(12) . ?
U1 N5 2.244(12) . ?
U1 N6 2.851(11) . ?
U1 N7 2.256(11) . ?
U1 N8 2.502(11) . ?
U1 N10 2.523(12) . ?
C1 H1A 0.9600 . ?
C1 H1B 0.9600 . ?
C1 H1C 0.9600 . ?
C1 N4 1.484(18) . ?
P1 N5 1.642(12) . ?
P1 C5 1.89(2) . ?
P1 C8 1.86(5) . ?
P1 C8A 1.98(5) . ?
N1 N2 1.157(14) . ?
P2 N7 1.642(12) . ?
P2 C18 1.869(18) . ?
P2 C15 1.85(4) . ?
P2 C15A 1.97(5) . ?
N2 N3 1.131(14) . ?
C2 H2A 0.9600 . ?
C2 H2B 0.9600 . ?
C2 H2C 0.9600 . ?
C2 N4 1.456(17) . ?
C3 H3A 0.9700 . ?
C3 H3B 0.9700 . ?
C3 C4 1.53(2) . ?
C3 N4 1.47(2) . ?
C4 H4A 0.9700 . ?
C4 H4B 0.9700 . ?
C4 N5 1.449(18) . ?
C5 H5 0.9800 . ?
C5 C6 1.41(2) . ?
C5 C7 1.53(2) . ?
C6 H6A 0.9600 . ?
C6 H6B 0.9600 . ?
C6 H6C 0.9600 . ?
N6 C11 1.462(18) . ?
N6 C12 1.468(17) . ?
N6 C13 1.452(18) . ?
C7 H7A 0.9600 . ?
C7 H7B 0.9600 . ?
C7 H7C 0.9600 . ?
N7 C14 1.458(17) . ?
N8 N9 1.180(12) . ?
N10 N11 1.141(12) . ?
C11 H11A 0.9600 . ?
C11 H11B 0.9600 . ?
C11 H11C 0.9600 . ?
C12 H12A 0.9600 . ?
C12 H12B 0.9600 . ?
C12 H12C 0.9600 . ?
C13 H13A 0.9700 . ?
C13 H13B 0.9700 . ?
C13 C14 1.51(2) . ?
C14 H14A 0.9700 . ?
C14 H14B 0.9700 . ?
C18 H18 0.9800 . ?
C18 C19 1.50(2) . ?
C18 C20 1.48(2) . ?
C19 H19A 0.9600 . ?
C19 H19B 0.9600 . ?
C19 H19C 0.9600 . ?
C20 H20A 0.9600 . ?
C20 H20B 0.9600 . ?
C20 H20C 0.9600 . ?
C8 H8 0.9800 . ?
C8 C9 1.57(3) . ?
C8 C10 1.60(3) . ?
C9 H9A 0.9600 . ?
C9 H9B 0.9600 . ?
C9 H9C 0.9600 . ?
C10 H10A 0.9600 . ?
C10 H10B 0.9600 . ?
C10 H10C 0.9600 . ?
C15 H15 0.9800 . ?
C15 C16 1.48(2) . ?
C15 C17 1.49(2) . ?
C16 H16A 0.9600 . ?
C16 H16B 0.9600 . ?
C16 H16C 0.9600 . ?
C17 H17A 0.9600 . ?
C17 H17B 0.9600 . ?
C17 H17C 0.9600 . ?
C8A H8A 0.9800 . ?
C8A C9A 1.57(3) . ?
C8A C10A 1.60(3) . ?
C9A H9AA 0.9600 . ?
C9A H9AB 0.9600 . ?
C9A H9AC 0.9600 . ?
C10A H10D 0.9600 . ?
C10A H10E 0.9600 . ?
C10A H10F 0.9600 . ?
C15A H15A 0.9800 . ?
C15A C16A 1.48(2) . ?
C15A C17A 1.49(2) . ?
C16A H16D 0.9600 . ?
C16A H16E 0.9600 . ?
C16A H16F 0.9600 . ?
C17A H17D 0.9600 . ?
C17A H17E 0.9600 . ?
C17A H17F 0.9600 . ?

loop_
_geom_torsion_atom_site_label_1
_geom_torsion_atom_site_label_2
_geom_torsion_atom_site_label_3
_geom_torsion_atom_site_label_4
_geom_torsion
_geom_torsion_site_symmetry_1
_geom_torsion_site_symmetry_2
_geom_torsion_site_symmetry_3
_geom_torsion_site_symmetry_4
_geom_torsion_publ_flag
U1 P1 N5 C4 -172.0(16) . . . . ?
U1 P1 C5 C6 1(2) . . . . ?
U1 P1 C5 C7 -120.5(13) . . . . ?
U1 P1 C8 C9 -40(4) . . . . ?
U1 P1 C8 C10 65(3) . . . . ?
U1 P2 N7 C14 -172.8(16) . . . . ?
U1 P2 C18 C19 -7.5(18) . . . . ?
U1 P2 C18 C20 -129.6(13) . . . . ?
U1 P2 C15 C16 105(3) . . . . ?
U1 P2 C15 C17 -23(4) . . . . ?
U1 N6 C13 C14 48.6(15) . . . . ?
U1 N7 C14 C13 15(2) . . . . ?
P2 N7 C14 C13 -174.8(12) . . . . ?
C3 C4 N5 U1 13(2) . . . . ?
C3 C4 N5 P1 -177.6(12) . . . . ?
C4 C3 N4 U1 48.7(17) . . . . ?
C4 C3 N4 C1 173.5(14) . . . . ?
C4 C3 N4 C2 -69.6(18) . . . . ?
N4 C3 C4 N5 -45(2) . . . . ?
N5 P1 C5 C6 -51.0(19) . . . . ?
N5 P1 C5 C7 -172.0(14) . . . . ?
N5 P1 C8 C9 14(3) . . . . ?
N5 P1 C8 C10 119(2) . . . . ?
C5 P1 N5 U1 126.8(8) . . . . ?
C5 P1 N5 C4 -45.1(16) . . . . ?
C5 P1 C8 C9 128(3) . . . . ?
C5 P1 C8 C10 -127(3) . . . . ?
N6 C13 C14 N7 -46(2) . . . . ?
N7 P2 C18 C19 -57.1(15) . . . . ?
N7 P2 C18 C20 -179.3(14) . . . . ?
N7 P2 C15 C16 154(3) . . . . ?
N7 P2 C15 C17 27(4) . . . . ?
C11 N6 C13 C14 172.9(13) . . . . ?
C12 N6 C13 C14 -70.0(17) . . . . ?
C18 P2 N7 U1 128.1(7) . . . . ?
C18 P2 N7 C14 -44.6(16) . . . . ?
C18 P2 C15 C16 -95(3) . . . . ?
C18 P2 C15 C17 137(3) . . . . ?
C8 P1 N5 U1 -128.5(15) . . . . ?
C8 P1 N5 C4 60(2) . . . . ?
C8 P1 C5 C6 -167.8(19) . . . . ?
C8 P1 C5 C7 71.2(18) . . . . ?
C15 P2 N7 U1 -131.9(15) . . . . ?
C15 P2 N7 C14 55(2) . . . . ?
C15 P2 C18 C19 -168.7(17) . . . . ?
C15 P2 C18 C20 69.1(18) . . . . ?
C8A P1 N5 U1 -111.0(13) . . . . ?
C8A P1 N5 C4 77.0(19) . . . . ?
C8A P1 C5 C6 -165.4(18) . . . . ?
C8A P1 C5 C7 74(2) . . . . ?
C15A P2 N7 U1 -108.1(11) . . . . ?
C15A P2 N7 C14 79.2(17) . . . . ?
C15A P2 C18 C19 -173.6(17) . . . . ?
C15A P2 C18 C20 64(2) . . . . ?
